data_7152862
loop_
_publ_author_name
'Hu, Jian-Yong'
'Paudel, Arjun'
'Seto, Nobuyuki'
'Feng, Xing'
'Era, Masanao'
'Matsumoto, Taisuke'
'Tanaka, Junji'
'Elsegood, Mark R. J.'
'Redshaw, Carl'
'Yamato, Takehiko'

_publ_section_title
;
 Pyrene-cored blue-light emitting [4]helicenes: synthesis, crystal
 structures, and photophysical properties.
;
_journal_issue 13
_journal_name_full 'Organic &amp; biomolecular chemistry'
_journal_page_first 2186
_journal_page_last 2197
_journal_paper_doi 10.1039/c3ob27320b
_journal_volume 11
_journal_year 2013
_chemical_formula_moiety 'C44 H42'
_chemical_formula_sum 'C44 H42'
_chemical_formula_weight 570.78
_space_group_IT_number 2
_symmetry_cell_setting triclinic
_symmetry_space_group_name_Hall '-P 1'
_symmetry_space_group_name_H-M 'P -1'
_atom_sites_solution_hydrogens geom
_atom_sites_solution_primary direct
_atom_sites_solution_secondary 'all non-H atoms found by direct methods'
_audit_creation_method SHELXL-97
_cell_angle_alpha 96.268(4)
_cell_angle_beta 96.618(4)
_cell_angle_gamma 90.287(4)
_cell_formula_units_Z 4
_cell_length_a 11.3212(6)
_cell_length_b 11.3699(6)
_cell_length_c 25.0897(14)
_cell_measurement_reflns_used 8583
_cell_measurement_temperature 150(2)
_cell_measurement_theta_max 33.68
_cell_measurement_theta_min 2.69
_cell_volume 3188.4(3)
_computing_cell_refinement 'Bruker SAINT'
_computing_data_collection 'Bruker APEX 2'
_computing_data_reduction 'Bruker SAINT'
_computing_molecular_graphics 'Bruker SHELXTL'
_computing_publication_material 'Bruker SHELXTL and local programs'
_computing_structure_refinement 'SHELXL-97 (Sheldrick, 2008)'
_computing_structure_solution 'SHELXS-97 (Sheldrick, 2008)'
_diffrn_ambient_temperature 150(2)
_diffrn_measured_fraction_theta_full 0.996
_diffrn_measured_fraction_theta_max 0.996
_diffrn_measurement_device_type 'Bruker APEX 2 CCD diffractometer'
_diffrn_measurement_method '\w rotation with narrow frames'
_diffrn_radiation_monochromator 'silicon 111'
_diffrn_radiation_source 'Station 11.3.1 at the ALS'
_diffrn_radiation_type synchrotron
_diffrn_radiation_wavelength 0.7749
_diffrn_reflns_av_R_equivalents 0.0405
_diffrn_reflns_av_sigmaI/netI 0.0495
_diffrn_reflns_limit_h_max 14
_diffrn_reflns_limit_h_min -14
_diffrn_reflns_limit_k_max 14
_diffrn_reflns_limit_k_min -14
_diffrn_reflns_limit_l_max 32
_diffrn_reflns_limit_l_min -32
_diffrn_reflns_number 38306
_diffrn_reflns_theta_full 30.00
_diffrn_reflns_theta_max 30.00
_diffrn_reflns_theta_min 2.25
_diffrn_standards_decay_% 0
_diffrn_standards_number 0
_exptl_absorpt_coefficient_mu 0.067
_exptl_absorpt_correction_T_max 0.999
_exptl_absorpt_correction_T_min 0.994
_exptl_absorpt_correction_type multi-scan
_exptl_absorpt_process_details 'SADABS v2008/1, Sheldrick, G.M., (2008)'
_exptl_crystal_colour colourless
_exptl_crystal_density_diffrn 1.189
_exptl_crystal_density_method 'not measured'
_exptl_crystal_description tablet
_exptl_crystal_F_000 1224
_exptl_crystal_size_max 0.09
_exptl_crystal_size_mid 0.09
_exptl_crystal_size_min 0.02
_refine_diff_density_max 0.383
_refine_diff_density_min -0.227
_refine_diff_density_rms 0.054
_refine_ls_extinction_coef 0.0058(9)
_refine_ls_extinction_expression Fc^*^=kFc[1+0.001xFc^2^\l^3^/sin(2\q)]^-1/4^
_refine_ls_extinction_method SHELXL
_refine_ls_goodness_of_fit_ref 1.030
_refine_ls_hydrogen_treatment constr
_refine_ls_matrix_type full
_refine_ls_number_parameters 814
_refine_ls_number_reflns 14294
_refine_ls_number_restraints 0
_refine_ls_restrained_S_all 1.030
_refine_ls_R_factor_all 0.0890
_refine_ls_R_factor_gt 0.0609
_refine_ls_shift/su_max 0.000
_refine_ls_shift/su_mean 0.000
_refine_ls_structure_factor_coef Fsqd
_refine_ls_weighting_details 'calc w=1/[\s^2^(Fo^2^)+(0.0869P)^2^+1.4160P] where P=(Fo^2^+2Fc^2^)/3'
_refine_ls_weighting_scheme calc
_refine_ls_wR_factor_gt 0.1558
_refine_ls_wR_factor_ref 0.1721
_reflns_number_gt 10105
_reflns_number_total 14294
_reflns_threshold_expression I>2\s(I)
_cod_data_source_file c3ob27320b.txt
_cod_data_source_block 7c
_cod_depositor_comments
;
The following automatic conversions were performed:

data name '_iucr_refine_instruction_details' was replaced with
'_iucr_refine_instructions_details' as specified in the replacement
file 'data/replacement-values/replacement_tags.lst'.

Automatic conversion script
Id: cif_correct_tags 9268 2022-04-12 08:56:07Z antanas 
;
_cod_original_sg_symbol_H-M P-1
_cod_database_code 7152862

loop_
_symmetry_equiv_pos_as_xyz
'x, y, z'
'-x, -y, -z'

loop_
_atom_site_label
_atom_site_type_symbol
_atom_site_fract_x
_atom_site_fract_y
_atom_site_fract_z
_atom_site_U_iso_or_equiv
_atom_site_adp_type
_atom_site_occupancy
_atom_site_symmetry_multiplicity
_atom_site_calc_flag
_atom_site_refinement_flags
C1 C 0.04512(16) 0.55443(16) 0.26398(8) 0.0207(4) Uani 1 1 d .
C2 C 0.14233(17) 0.53368(16) 0.30215(8) 0.0222(4) Uani 1 1 d .
C3 C 0.20289(18) 0.63106(17) 0.33248(8) 0.0238(4) Uani 1 1 d .
H3 H 0.2728 0.6180 0.3557 0.029 Uiso 1 1 calc R
C4 C 0.16372(18) 0.74658(17) 0.32964(8) 0.0242(4) Uani 1 1 d .
C5 C 0.06192(18) 0.76398(17) 0.29491(8) 0.0244(4) Uani 1 1 d .
H5 H 0.0320 0.8417 0.2941 0.029 Uiso 1 1 calc R
C6 C 0.00217(17) 0.67120(16) 0.26122(8) 0.0217(4) Uani 1 1 d .
C7 C -0.10249(17) 0.68989(16) 0.22340(8) 0.0218(4) Uani 1 1 d .
C8 C -0.16291(17) 0.59311(16) 0.19295(8) 0.0213(4) Uani 1 1 d .
C9 C -0.10178(16) 0.48011(16) 0.18743(8) 0.0210(4) Uani 1 1 d .
C10 C -0.12961(16) 0.39773(16) 0.14222(8) 0.0214(4) Uani 1 1 d .
H10 H -0.1922 0.4146 0.1157 0.026 Uiso 1 1 calc R
C11 C -0.06944(16) 0.29180(16) 0.13445(8) 0.0204(4) Uani 1 1 d .
C12 C 0.02326(17) 0.27004(16) 0.17385(8) 0.0216(4) Uani 1 1 d .
H12 H 0.0622 0.1962 0.1706 0.026 Uiso 1 1 calc R
C13 C 0.06053(16) 0.35331(16) 0.21785(8) 0.0206(4) Uani 1 1 d .
C14 C 0.16140(17) 0.33291(16) 0.25731(8) 0.0218(4) Uani 1 1 d .
C15 C 0.18849(17) 0.41413(17) 0.30336(8) 0.0224(4) Uani 1 1 d .
C16 C -0.00200(16) 0.46075(16) 0.22434(8) 0.0206(4) Uani 1 1 d .
C17 C -0.14264(18) 0.80611(17) 0.21494(9) 0.0250(4) Uani 1 1 d .
H17 H -0.1061 0.8727 0.2370 0.030 Uiso 1 1 calc R
C18 C -0.23222(17) 0.82263(17) 0.17589(9) 0.0258(4) Uani 1 1 d .
H18 H -0.2482 0.9003 0.1667 0.031 Uiso 1 1 calc R
C19 C -0.30250(17) 0.72614(17) 0.14840(8) 0.0238(4) Uani 1 1 d .
C20 C -0.27598(17) 0.61035(16) 0.16195(8) 0.0216(4) Uani 1 1 d .
C21 C -0.36586(17) 0.52075(17) 0.14612(8) 0.0231(4) Uani 1 1 d .
C22 C -0.46123(18) 0.54296(18) 0.10988(8) 0.0258(4) Uani 1 1 d .
H22 H -0.5184 0.4814 0.0981 0.031 Uiso 1 1 calc R
C23 C -0.47835(18) 0.65279(19) 0.08925(9) 0.0271(4) Uani 1 1 d .
C24 C -0.40180(18) 0.74416(18) 0.11077(9) 0.0264(4) Uani 1 1 d .
H24 H -0.4158 0.8210 0.1002 0.032 Uiso 1 1 calc R
C25 C 0.23766(18) 0.23462(17) 0.24834(8) 0.0255(4) Uani 1 1 d .
H25 H 0.2202 0.1794 0.2171 0.031 Uiso 1 1 calc R
C26 C 0.33467(19) 0.21914(18) 0.28385(9) 0.0279(4) Uani 1 1 d .
H26 H 0.3913 0.1614 0.2745 0.033 Uiso 1 1 calc R
C27 C 0.35249(19) 0.28856(17) 0.33496(8) 0.0271(4) Uani 1 1 d .
C28 C 0.27186(18) 0.38019(17) 0.34729(8) 0.0250(4) Uani 1 1 d .
C29 C 0.2731(2) 0.42586(18) 0.40285(9) 0.0296(5) Uani 1 1 d .
C30 C 0.3623(2) 0.39152(19) 0.44003(9) 0.0358(5) Uani 1 1 d .
H30 H 0.3633 0.4230 0.4767 0.043 Uiso 1 1 calc R
C31 C 0.4514(2) 0.31253(19) 0.42631(10) 0.0364(5) Uani 1 1 d .
C32 C 0.4438(2) 0.25963(19) 0.37444(9) 0.0338(5) Uani 1 1 d .
H32 H 0.5007 0.2025 0.3648 0.041 Uiso 1 1 calc R
C33 C 0.22644(19) 0.85254(18) 0.36487(9) 0.0281(4) Uani 1 1 d .
C34 C 0.3444(2) 0.8193(2) 0.39483(11) 0.0461(7) Uani 1 1 d .
H34A H 0.3809 0.8894 0.4169 0.069 Uiso 1 1 calc R
H34B H 0.3978 0.7888 0.3687 0.069 Uiso 1 1 calc R
H34C H 0.3302 0.7583 0.4182 0.069 Uiso 1 1 calc R
C35 C 0.1436(3) 0.8998(2) 0.40581(11) 0.0502(7) Uani 1 1 d .
H35A H 0.1305 0.8391 0.4295 0.075 Uiso 1 1 calc R
H35B H 0.0673 0.9204 0.3867 0.075 Uiso 1 1 calc R
H35C H 0.1798 0.9705 0.4276 0.075 Uiso 1 1 calc R
C36 C 0.2526(2) 0.9505(2) 0.33042(10) 0.0407(6) Uani 1 1 d .
H36A H 0.1777 0.9777 0.3125 0.061 Uiso 1 1 calc R
H36B H 0.3032 0.9198 0.3031 0.061 Uiso 1 1 calc R
H36C H 0.2935 1.0169 0.3536 0.061 Uiso 1 1 calc R
C37 C -0.10404(17) 0.20109(16) 0.08537(8) 0.0227(4) Uani 1 1 d .
C38 C 0.00641(19) 0.1551(2) 0.06046(9) 0.0324(5) Uani 1 1 d .
H38A H -0.0180 0.1020 0.0275 0.049 Uiso 1 1 calc R
H38B H 0.0555 0.1119 0.0863 0.049 Uiso 1 1 calc R
H38C H 0.0525 0.2220 0.0515 0.049 Uiso 1 1 calc R
C39 C -0.16908(19) 0.09592(18) 0.10377(9) 0.0301(5) Uani 1 1 d .
H39A H -0.2427 0.1233 0.1178 0.045 Uiso 1 1 calc R
H39B H -0.1177 0.0622 0.1322 0.045 Uiso 1 1 calc R
H39C H -0.1882 0.0353 0.0730 0.045 Uiso 1 1 calc R
C40 C -0.18470(19) 0.25309(18) 0.04104(8) 0.0283(4) Uani 1 1 d .
H40A H -0.2599 0.2766 0.0545 0.043 Uiso 1 1 calc R
H40B H -0.2005 0.1935 0.0097 0.043 Uiso 1 1 calc R
H40C H -0.1454 0.3225 0.0305 0.043 Uiso 1 1 calc R
C41 C -0.58358(19) 0.6693(2) 0.04873(9) 0.0338(5) Uani 1 1 d .
H41A H -0.5898 0.7531 0.0432 0.051 Uiso 1 1 calc R
H41B H -0.6562 0.6430 0.0621 0.051 Uiso 1 1 calc R
H41C H -0.5735 0.6225 0.0144 0.051 Uiso 1 1 calc R
C42 C -0.36983(18) 0.40809(17) 0.17308(8) 0.0251(4) Uani 1 1 d .
H42A H -0.4510 0.3937 0.1812 0.038 Uiso 1 1 calc R
H42B H -0.3155 0.4163 0.2067 0.038 Uiso 1 1 calc R
H42C H -0.3456 0.3414 0.1488 0.038 Uiso 1 1 calc R
C43 C 0.1727(2) 0.4966(2) 0.42474(9) 0.0365(5) Uani 1 1 d .
H43A H 0.1627 0.4758 0.4609 0.055 Uiso 1 1 calc R
H43B H 0.0988 0.4784 0.4007 0.055 Uiso 1 1 calc R
H43C H 0.1915 0.5813 0.4268 0.055 Uiso 1 1 calc R
C44 C 0.5479(3) 0.2822(2) 0.46927(11) 0.0515(7) Uani 1 1 d .
H44A H 0.5179 0.2213 0.4893 0.077 Uiso 1 1 calc R
H44B H 0.5711 0.3532 0.4941 0.077 Uiso 1 1 calc R
H44C H 0.6171 0.2524 0.4522 0.077 Uiso 1 1 calc R
C1A C 0.49103(17) 0.91223(16) 0.22213(8) 0.0221(4) Uani 1 1 d .
C2A C 0.39068(17) 0.87608(16) 0.18528(8) 0.0219(4) Uani 1 1 d .
C3A C 0.36302(17) 0.93856(16) 0.14062(8) 0.0222(4) Uani 1 1 d .
H3A H 0.3003 0.9095 0.1139 0.027 Uiso 1 1 calc R
C4A C 0.42347(16) 1.04123(16) 0.13381(8) 0.0207(4) Uani 1 1 d .
C5A C 0.51680(17) 1.08120(16) 0.17312(8) 0.0222(4) Uani 1 1 d .
H5A H 0.5559 1.1540 0.1703 0.027 Uiso 1 1 calc R
C6A C 0.55451(17) 1.01767(16) 0.21640(8) 0.0218(4) Uani 1 1 d .
C7A C 0.65593(17) 1.05614(17) 0.25588(8) 0.0232(4) Uani 1 1 d .
C8A C 0.68261(18) 0.99672(17) 0.30157(8) 0.0234(4) Uani 1 1 d .
C9A C 0.63510(18) 0.87645(17) 0.29990(8) 0.0236(4) Uani 1 1 d .
C10A C 0.69427(19) 0.79304(17) 0.32985(8) 0.0263(4) Uani 1 1 d .
H10A H 0.7643 0.8169 0.3532 0.032 Uiso 1 1 calc R
C11A C 0.65414(19) 0.67630(17) 0.32655(8) 0.0263(4) Uani 1 1 d .
C12A C 0.55251(19) 0.64194(17) 0.29137(8) 0.0268(4) Uani 1 1 d .
H12A H 0.5220 0.5636 0.2902 0.032 Uiso 1 1 calc R
C13A C 0.49388(18) 0.71854(17) 0.25775(8) 0.0239(4) Uani 1 1 d .
C14A C 0.38966(17) 0.68213(17) 0.21964(8) 0.0239(4) Uani 1 1 d .
C15A C 0.32912(17) 0.76468(16) 0.18978(8) 0.0227(4) Uani 1 1 d .
C16A C 0.53761(17) 0.83745(16) 0.26144(8) 0.0222(4) Uani 1 1 d .
C17A C 0.73390(18) 1.14935(17) 0.24727(8) 0.0268(4) Uani 1 1 d .
H17A H 0.7171 1.1898 0.2162 0.032 Uiso 1 1 calc R
C18A C 0.8312(2) 1.18131(18) 0.28245(9) 0.0306(5) Uani 1 1 d .
H18A H 0.8883 1.2344 0.2730 0.037 Uiso 1 1 calc R
C19A C 0.84916(19) 1.13661(18) 0.33331(9) 0.0283(4) Uani 1 1 d .
C20A C 0.76728(19) 1.05029(17) 0.34569(9) 0.0268(4) Uani 1 1 d .
C21A C 0.7689(2) 1.03059(19) 0.40111(9) 0.0312(5) Uani 1 1 d .
C22A C 0.8595(2) 1.0815(2) 0.43791(9) 0.0370(5) Uani 1 1 d .
H22A H 0.8608 1.0667 0.4745 0.044 Uiso 1 1 calc R
C23A C 0.9500(2) 1.1538(2) 0.42456(10) 0.0385(6) Uani 1 1 d .
C24A C 0.9415(2) 1.1830(2) 0.37265(10) 0.0351(5) Uani 1 1 d .
H24A H 0.9990 1.2354 0.3630 0.042 Uiso 1 1 calc R
C25A C 0.34992(18) 0.56086(17) 0.20984(9) 0.0271(4) Uani 1 1 d .
H25A H 0.3870 0.5043 0.2312 0.033 Uiso 1 1 calc R
C26A C 0.26055(18) 0.52593(17) 0.17071(9) 0.0277(4) Uani 1 1 d .
H26A H 0.2447 0.4438 0.1610 0.033 Uiso 1 1 calc R
C27A C 0.18982(18) 0.60953(17) 0.14382(9) 0.0257(4) Uani 1 1 d .
C28A C 0.21613(17) 0.73187(16) 0.15844(8) 0.0235(4) Uani 1 1 d .
C29A C 0.12560(18) 0.81360(17) 0.14363(8) 0.0248(4) Uani 1 1 d .
C30A C 0.02917(19) 0.77293(18) 0.10724(9) 0.0273(4) Uani 1 1 d .
H30A H -0.0288 0.8282 0.0963 0.033 Uiso 1 1 calc R
C31A C 0.01271(19) 0.65352(18) 0.08563(9) 0.0290(4) Uani 1 1 d .
C32A C 0.09082(19) 0.57302(18) 0.10623(9) 0.0292(4) Uani 1 1 d .
H32A H 0.0777 0.4911 0.0949 0.035 Uiso 1 1 calc R
C33A C 0.38958(17) 1.11168(17) 0.08586(8) 0.0227(4) Uani 1 1 d .
C34A C 0.30210(18) 1.04291(18) 0.04208(8) 0.0273(4) Uani 1 1 d .
H34D H 0.3369 0.9674 0.0299 0.041 Uiso 1 1 calc R
H34E H 0.2858 1.0895 0.0115 0.041 Uiso 1 1 calc R
H34F H 0.2277 1.0280 0.0569 0.041 Uiso 1 1 calc R
C35A C 0.33226(19) 1.22771(18) 0.10573(9) 0.0287(4) Uani 1 1 d .
H35D H 0.2585 1.2101 0.1205 0.043 Uiso 1 1 calc R
H35E H 0.3144 1.2750 0.0755 0.043 Uiso 1 1 calc R
H35F H 0.3872 1.2722 0.1339 0.043 Uiso 1 1 calc R
C36A C 0.50046(19) 1.1402(2) 0.05973(9) 0.0319(5) Uani 1 1 d .
H36D H 0.5542 1.1922 0.0855 0.048 Uiso 1 1 calc R
H36E H 0.4771 1.1799 0.0275 0.048 Uiso 1 1 calc R
H36F H 0.5411 1.0666 0.0495 0.048 Uiso 1 1 calc R
C37A C 0.7155(2) 0.58737(18) 0.36187(9) 0.0306(5) Uani 1 1 d .
C38A C 0.7422(3) 0.4726(2) 0.32743(10) 0.0437(6) Uani 1 1 d .
H38D H 0.7913 0.4910 0.2996 0.066 Uiso 1 1 calc R
H38E H 0.6674 0.4348 0.3102 0.066 Uiso 1 1 calc R
H38F H 0.7850 0.4187 0.3505 0.066 Uiso 1 1 calc R
C39A C 0.6314(3) 0.5598(3) 0.40250(11) 0.0504(7) Uani 1 1 d .
H39D H 0.6668 0.4999 0.4244 0.076 Uiso 1 1 calc R
H39E H 0.5553 0.5296 0.3831 0.076 Uiso 1 1 calc R
H39F H 0.6183 0.6320 0.4260 0.076 Uiso 1 1 calc R
C40A C 0.8336(3) 0.6359(2) 0.39258(12) 0.0482(7) Uani 1 1 d .
H40D H 0.8196 0.7096 0.4149 0.072 Uiso 1 1 calc R
H40E H 0.8889 0.6514 0.3668 0.072 Uiso 1 1 calc R
H40F H 0.8678 0.5777 0.4157 0.072 Uiso 1 1 calc R
C41A C 1.0476(3) 1.2040(3) 0.46730(12) 0.0538(8) Uani 1 1 d .
H41D H 1.1142 1.2317 0.4499 0.081 Uiso 1 1 calc R
H41E H 1.0750 1.1425 0.4901 0.081 Uiso 1 1 calc R
H41F H 1.0169 1.2705 0.4896 0.081 Uiso 1 1 calc R
C42A C 0.6682(2) 0.9710(2) 0.42309(9) 0.0370(5) Uani 1 1 d .
H42D H 0.6873 0.8880 0.4263 0.056 Uiso 1 1 calc R
H42E H 0.5949 0.9753 0.3985 0.056 Uiso 1 1 calc R
H42F H 0.6570 1.0112 0.4587 0.056 Uiso 1 1 calc R
C43A C 0.12172(18) 0.93765(17) 0.17208(9) 0.0268(4) Uani 1 1 d .
H43D H 0.1500 0.9943 0.1494 0.040 Uiso 1 1 calc R
H43E H 0.1728 0.9431 0.2066 0.040 Uiso 1 1 calc R
H43F H 0.0398 0.9559 0.1787 0.040 Uiso 1 1 calc R
C44A C -0.0933(2) 0.6157(2) 0.04552(10) 0.0359(5) Uani 1 1 d .
H44D H -0.0851 0.5329 0.0312 0.054 Uiso 1 1 calc R
H44E H -0.0981 0.6656 0.0159 0.054 Uiso 1 1 calc R
H44F H -0.1659 0.6240 0.0634 0.054 Uiso 1 1 calc R

loop_
_atom_site_aniso_label
_atom_site_aniso_U_11
_atom_site_aniso_U_22
_atom_site_aniso_U_33
_atom_site_aniso_U_23
_atom_site_aniso_U_13
_atom_site_aniso_U_12
C1 0.0242(9) 0.0153(9) 0.0225(9) 0.0021(7) 0.0026(7) -0.0006(7)
C2 0.0273(9) 0.0175(9) 0.0219(9) 0.0023(7) 0.0030(8) 0.0000(7)
C3 0.0289(10) 0.0192(9) 0.0225(9) 0.0019(7) 0.0004(8) 0.0002(7)
C4 0.0327(10) 0.0176(9) 0.0216(9) -0.0008(7) 0.0025(8) -0.0028(8)
C5 0.0318(10) 0.0144(9) 0.0269(10) 0.0009(7) 0.0038(8) 0.0011(7)
C6 0.0251(9) 0.0157(9) 0.0247(10) 0.0023(7) 0.0048(8) 0.0008(7)
C7 0.0241(9) 0.0171(9) 0.0251(10) 0.0035(7) 0.0050(8) 0.0010(7)
C8 0.0248(9) 0.0162(9) 0.0240(9) 0.0044(7) 0.0047(8) 0.0020(7)
C9 0.0233(9) 0.0162(9) 0.0244(10) 0.0051(7) 0.0044(7) 0.0014(7)
C10 0.0220(9) 0.0182(9) 0.0237(9) 0.0036(7) 0.0007(7) -0.0001(7)
C11 0.0221(9) 0.0140(8) 0.0249(9) 0.0027(7) 0.0017(7) -0.0013(7)
C12 0.0246(9) 0.0136(8) 0.0256(10) 0.0010(7) 0.0001(8) 0.0019(7)
C13 0.0222(9) 0.0163(9) 0.0236(9) 0.0036(7) 0.0024(7) 0.0012(7)
C14 0.0259(9) 0.0159(9) 0.0235(10) 0.0035(7) 0.0018(8) 0.0009(7)
C15 0.0257(9) 0.0188(9) 0.0223(9) 0.0034(7) 0.0007(8) 0.0012(7)
C16 0.0237(9) 0.0165(9) 0.0225(9) 0.0037(7) 0.0043(7) 0.0005(7)
C17 0.0280(10) 0.0154(9) 0.0323(11) 0.0019(8) 0.0064(8) 0.0017(7)
C18 0.0283(10) 0.0159(9) 0.0355(11) 0.0070(8) 0.0092(8) 0.0046(7)
C19 0.0248(9) 0.0196(9) 0.0286(10) 0.0060(8) 0.0070(8) 0.0046(7)
C20 0.0241(9) 0.0172(9) 0.0240(9) 0.0024(7) 0.0044(8) 0.0028(7)
C21 0.0250(9) 0.0181(9) 0.0267(10) 0.0032(8) 0.0047(8) 0.0032(7)
C22 0.0248(9) 0.0245(10) 0.0283(10) 0.0041(8) 0.0027(8) 0.0020(8)
C23 0.0251(10) 0.0284(11) 0.0297(11) 0.0098(9) 0.0049(8) 0.0085(8)
C24 0.0281(10) 0.0230(10) 0.0303(11) 0.0093(8) 0.0059(8) 0.0070(8)
C25 0.0301(10) 0.0185(9) 0.0264(10) 0.0007(8) -0.0013(8) 0.0035(8)
C26 0.0320(10) 0.0212(10) 0.0293(11) 0.0024(8) -0.0012(9) 0.0066(8)
C27 0.0321(10) 0.0200(9) 0.0280(11) 0.0043(8) -0.0036(8) 0.0014(8)
C28 0.0308(10) 0.0181(9) 0.0250(10) 0.0027(8) -0.0025(8) -0.0017(8)
C29 0.0426(12) 0.0202(10) 0.0252(10) 0.0041(8) -0.0005(9) -0.0005(8)
C30 0.0563(14) 0.0243(11) 0.0245(11) 0.0034(8) -0.0059(10) -0.0005(10)
C31 0.0473(13) 0.0242(11) 0.0344(12) 0.0074(9) -0.0130(10) 0.0010(9)
C32 0.0389(12) 0.0235(10) 0.0359(12) 0.0043(9) -0.0101(10) 0.0034(9)
C33 0.0375(11) 0.0185(9) 0.0267(10) 0.0002(8) -0.0008(9) -0.0040(8)
C34 0.0574(16) 0.0253(11) 0.0483(15) -0.0009(10) -0.0202(13) -0.0070(11)
C35 0.0639(17) 0.0407(14) 0.0427(15) -0.0181(12) 0.0147(13) -0.0128(13)
C36 0.0560(15) 0.0249(11) 0.0391(13) 0.0059(10) -0.0051(11) -0.0144(10)
C37 0.0243(9) 0.0179(9) 0.0244(10) -0.0008(7) -0.0011(8) 0.0011(7)
C38 0.0289(10) 0.0355(12) 0.0308(11) -0.0050(9) 0.0026(9) 0.0059(9)
C39 0.0336(11) 0.0208(10) 0.0341(11) 0.0020(8) -0.0030(9) -0.0034(8)
C40 0.0339(11) 0.0232(10) 0.0250(10) -0.0007(8) -0.0059(9) 0.0034(8)
C41 0.0298(11) 0.0383(12) 0.0339(12) 0.0121(10) -0.0012(9) 0.0060(9)
C42 0.0258(9) 0.0190(9) 0.0304(11) 0.0041(8) 0.0013(8) -0.0006(7)
C43 0.0531(14) 0.0309(12) 0.0261(11) 0.0039(9) 0.0062(10) 0.0037(10)
C44 0.0701(18) 0.0365(14) 0.0405(14) 0.0032(11) -0.0242(13) 0.0097(13)
C1A 0.0264(9) 0.0161(9) 0.0250(10) 0.0026(7) 0.0072(8) 0.0011(7)
C2A 0.0266(9) 0.0141(8) 0.0257(10) 0.0013(7) 0.0066(8) 0.0006(7)
C3A 0.0241(9) 0.0167(9) 0.0256(10) 0.0004(7) 0.0039(8) 0.0002(7)
C4A 0.0235(9) 0.0157(9) 0.0234(9) 0.0017(7) 0.0048(7) 0.0015(7)
C5A 0.0255(9) 0.0147(9) 0.0268(10) 0.0022(7) 0.0047(8) -0.0009(7)
C6A 0.0263(9) 0.0151(9) 0.0243(10) 0.0014(7) 0.0043(8) 0.0010(7)
C7A 0.0284(10) 0.0168(9) 0.0245(10) 0.0019(7) 0.0036(8) 0.0001(7)
C8A 0.0295(10) 0.0165(9) 0.0244(10) 0.0016(7) 0.0050(8) 0.0013(7)
C9A 0.0301(10) 0.0174(9) 0.0241(10) 0.0030(7) 0.0060(8) 0.0015(7)
C10A 0.0343(10) 0.0202(9) 0.0246(10) 0.0035(8) 0.0034(8) 0.0024(8)
C11A 0.0366(11) 0.0187(9) 0.0251(10) 0.0060(8) 0.0062(8) 0.0051(8)
C12A 0.0372(11) 0.0151(9) 0.0294(11) 0.0051(8) 0.0065(9) 0.0017(8)
C13A 0.0292(10) 0.0167(9) 0.0268(10) 0.0026(8) 0.0074(8) 0.0007(7)
C14A 0.0274(10) 0.0162(9) 0.0293(10) 0.0020(8) 0.0092(8) 0.0009(7)
C15A 0.0267(9) 0.0151(9) 0.0272(10) 0.0016(7) 0.0085(8) -0.0005(7)
C16A 0.0277(9) 0.0164(9) 0.0235(10) 0.0031(7) 0.0065(8) 0.0006(7)
C17A 0.0334(10) 0.0197(9) 0.0271(10) 0.0051(8) 0.0004(8) -0.0020(8)
C18A 0.0357(11) 0.0228(10) 0.0329(11) 0.0059(9) 0.0003(9) -0.0078(8)
C19A 0.0335(11) 0.0188(9) 0.0313(11) 0.0031(8) -0.0016(9) 0.0007(8)
C20A 0.0340(11) 0.0177(9) 0.0278(10) 0.0036(8) -0.0010(9) 0.0013(8)
C21A 0.0449(12) 0.0218(10) 0.0257(10) 0.0011(8) 0.0008(9) 0.0020(9)
C22A 0.0574(15) 0.0265(11) 0.0251(11) 0.0033(9) -0.0046(10) -0.0006(10)
C23A 0.0484(14) 0.0255(11) 0.0375(13) 0.0032(9) -0.0121(11) -0.0031(10)
C24A 0.0400(12) 0.0254(11) 0.0381(13) 0.0057(9) -0.0053(10) -0.0058(9)
C25A 0.0311(10) 0.0161(9) 0.0363(11) 0.0055(8) 0.0103(9) 0.0016(8)
C26A 0.0307(10) 0.0139(9) 0.0394(12) -0.0005(8) 0.0112(9) -0.0020(7)
C27A 0.0277(10) 0.0198(9) 0.0308(11) -0.0001(8) 0.0105(8) -0.0038(7)
C28A 0.0279(10) 0.0159(9) 0.0278(10) 0.0011(7) 0.0091(8) -0.0024(7)
C29A 0.0287(10) 0.0194(9) 0.0274(10) 0.0035(8) 0.0079(8) -0.0028(7)
C30A 0.0297(10) 0.0233(10) 0.0295(11) 0.0039(8) 0.0054(8) -0.0028(8)
C31A 0.0313(10) 0.0254(10) 0.0311(11) 0.0018(8) 0.0083(9) -0.0081(8)
C32A 0.0339(11) 0.0203(10) 0.0336(11) -0.0020(8) 0.0106(9) -0.0088(8)
C33A 0.0246(9) 0.0191(9) 0.0243(10) 0.0042(7) 0.0015(8) -0.0015(7)
C34A 0.0297(10) 0.0240(10) 0.0273(10) 0.0026(8) -0.0003(8) -0.0028(8)
C35A 0.0330(11) 0.0205(10) 0.0313(11) 0.0031(8) -0.0017(9) 0.0011(8)
C36A 0.0299(11) 0.0360(12) 0.0310(11) 0.0070(9) 0.0050(9) -0.0048(9)
C37A 0.0467(12) 0.0191(10) 0.0266(11) 0.0069(8) 0.0024(9) 0.0059(9)
C38A 0.0651(17) 0.0259(12) 0.0382(13) 0.0036(10) -0.0025(12) 0.0150(11)
C39A 0.0702(18) 0.0471(15) 0.0402(14) 0.0227(12) 0.0148(13) 0.0136(13)
C40A 0.0585(16) 0.0339(13) 0.0499(16) 0.0148(12) -0.0133(13) 0.0028(12)
C41A 0.0678(18) 0.0426(15) 0.0443(15) 0.0068(12) -0.0229(14) -0.0144(13)
C42A 0.0535(14) 0.0319(12) 0.0264(11) 0.0028(9) 0.0084(10) -0.0003(10)
C43A 0.0278(10) 0.0196(9) 0.0329(11) 0.0028(8) 0.0032(8) 0.0017(8)
C44A 0.0386(12) 0.0330(12) 0.0346(12) 0.0013(10) 0.0009(10) -0.0102(9)

loop_
_atom_type_symbol
_atom_type_description
_atom_type_scat_dispersion_real
_atom_type_scat_dispersion_imag
_atom_type_scat_source
C C 0.0033 0.0016 'International Tables Vol C Tables 4.2.6.8 and 6.1.1.4'
H H 0.0000 0.0000 'International Tables Vol C Tables 4.2.6.8 and 6.1.1.4'

loop_
_geom_angle_atom_site_label_1
_geom_angle_atom_site_label_2
_geom_angle_atom_site_label_3
_geom_angle
C2 C1 C6 119.89(17)
C2 C1 C16 120.07(17)
C6 C1 C16 119.70(17)
C3 C2 C1 118.65(17)
C3 C2 C15 121.22(17)
C1 C2 C15 119.46(17)
C4 C3 C2 122.08(18)
C5 C4 C3 118.09(18)
C5 C4 C33 119.79(17)
C3 C4 C33 122.09(18)
C4 C5 C6 122.34(18)
C5 C6 C1 118.55(17)
C5 C6 C7 122.42(17)
C1 C6 C7 119.03(17)
C8 C7 C17 118.44(17)
C8 C7 C6 119.99(17)
C17 C7 C6 121.52(17)
C7 C8 C20 119.59(17)
C7 C8 C9 118.38(17)
C20 C8 C9 121.46(17)
C10 C9 C16 118.76(17)
C10 C9 C8 121.15(17)
C16 C9 C8 119.48(17)
C11 C10 C9 122.67(17)
C10 C11 C12 117.44(17)
C10 C11 C37 121.73(16)
C12 C11 C37 120.82(16)
C13 C12 C11 122.18(17)
C12 C13 C16 118.85(17)
C12 C13 C14 122.05(17)
C16 C13 C14 119.10(17)
C15 C14 C25 119.04(17)
C15 C14 C13 119.83(17)
C25 C14 C13 121.03(18)
C14 C15 C28 118.63(17)
C14 C15 C2 118.05(16)
C28 C15 C2 122.93(17)
C9 C16 C13 119.70(17)
C9 C16 C1 120.14(17)
C13 C16 C1 119.69(17)
C18 C17 C7 120.87(19)
C17 C18 C19 121.28(18)
C24 C19 C18 121.32(18)
C24 C19 C20 119.97(18)
C18 C19 C20 118.59(18)
C19 C20 C21 117.29(17)
C19 C20 C8 117.81(17)
C21 C20 C8 124.82(16)
C22 C21 C20 119.06(17)
C22 C21 C42 117.60(17)
C20 C21 C42 122.81(17)
C21 C22 C23 123.10(19)
C24 C23 C22 117.55(18)
C24 C23 C41 122.34(18)
C22 C23 C41 119.89(19)
C23 C24 C19 121.29(18)
C26 C25 C14 120.87(19)
C25 C26 C27 120.69(19)
C32 C27 C28 120.6(2)
C32 C27 C26 119.83(19)
C28 C27 C26 119.40(18)
C27 C28 C29 117.26(18)
C27 C28 C15 117.69(18)
C29 C28 C15 124.87(19)
C30 C29 C28 118.7(2)
C30 C29 C43 117.2(2)
C28 C29 C43 123.51(19)
C29 C30 C31 123.3(2)
C32 C31 C30 118.1(2)
C32 C31 C44 121.9(2)
C30 C31 C44 119.9(2)
C31 C32 C27 121.0(2)
C34 C33 C35 109.2(2)
C34 C33 C36 107.51(19)
C35 C33 C36 109.1(2)
C34 C33 C4 112.39(18)
C35 C33 C4 107.87(18)
C36 C33 C4 110.70(17)
C40 C37 C11 112.33(16)
C40 C37 C38 107.16(17)
C11 C37 C38 110.83(16)
C40 C37 C39 109.14(16)
C11 C37 C39 108.67(16)
C38 C37 C39 108.63(17)
C2A C1A C6A 119.75(17)
C2A C1A C16A 120.49(17)
C6A C1A C16A 119.38(17)
C3A C2A C1A 118.67(17)
C3A C2A C15A 121.12(17)
C1A C2A C15A 119.54(17)
C4A C3A C2A 122.60(18)
C3A C4A C5A 117.78(17)
C3A C4A C33A 122.27(17)
C5A C4A C33A 119.94(16)
C6A C5A C4A 122.19(17)
C5A C6A C1A 118.59(17)
C5A C6A C7A 122.23(17)
C1A C6A C7A 119.18(17)
C8A C7A C17A 118.58(18)
C8A C7A C6A 120.08(17)
C17A C7A C6A 121.23(17)
C7A C8A C20A 119.11(17)
C7A C8A C9A 117.85(17)
C20A C8A C9A 122.59(17)
C10A C9A C16A 118.37(17)
C10A C9A C8A 121.37(18)
C16A C9A C8A 119.57(17)
C11A C10A C9A 122.30(19)
C10A C11A C12A 118.23(18)
C10A C11A C37A 121.91(19)
C12A C11A C37A 119.82(18)
C11A C12A C13A 122.34(18)
C12A C13A C16A 118.29(18)
C12A C13A C14A 122.65(17)
C16A C13A C14A 119.05(17)
C15A C14A C25A 118.29(18)
C15A C14A C13A 120.27(17)
C25A C14A C13A 121.38(18)
C14A C15A C28A 119.57(16)
C14A C15A C2A 118.09(17)
C28A C15A C2A 121.76(17)
C9A C16A C13A 120.10(17)
C9A C16A C1A 120.23(17)
C13A C16A C1A 119.29(17)
C18A C17A C7A 121.38(19)
C17A C18A C19A 120.89(19)
C24A C19A C18A 120.37(19)
C24A C19A C20A 120.29(19)
C18A C19A C20A 119.18(18)
C19A C20A C21A 117.32(19)
C19A C20A C8A 117.27(18)
C21A C20A C8A 125.20(19)
C22A C21A C20A 118.6(2)
C22A C21A C42A 117.4(2)
C20A C21A C42A 123.6(2)
C21A C22A C23A 123.9(2)
C24A C23A C22A 117.5(2)
C24A C23A C41A 121.9(2)
C22A C23A C41A 120.5(2)
C23A C24A C19A 121.3(2)
C26A C25A C14A 120.98(19)
C25A C26A C27A 121.39(18)
C32A C27A C28A 120.30(19)
C32A C27A C26A 121.13(18)
C28A C27A C26A 118.43(18)
C27A C28A C29A 117.28(18)
C27A C28A C15A 117.96(18)
C29A C28A C15A 124.65(17)
C30A C29A C28A 118.69(18)
C30A C29A C43A 118.13(18)
C28A C29A C43A 122.55(18)
C29A C30A C31A 123.2(2)
C32A C31A C30A 117.38(19)
C32A C31A C44A 121.93(19)
C30A C31A C44A 120.4(2)
C31A C32A C27A 121.40(19)
C36A C33A C4A 110.15(16)
C36A C33A C35A 109.05(16)
C4A C33A C35A 109.23(16)
C36A C33A C34A 107.42(17)
C4A C33A C34A 112.14(15)
C35A C33A C34A 108.78(16)
C39A C37A C40A 109.0(2)
C39A C37A C11A 107.74(19)
C40A C37A C11A 112.32(18)
C39A C37A C38A 109.4(2)
C40A C37A C38A 107.4(2)
C11A C37A C38A 110.88(18)

loop_
_geom_bond_atom_site_label_1
_geom_bond_atom_site_label_2
_geom_bond_distance
C1 C2 1.412(3)
C1 C6 1.422(3)
C1 C16 1.431(3)
C2 C3 1.401(3)
C2 C15 1.461(3)
C3 C4 1.395(3)
C4 C5 1.391(3)
C4 C33 1.533(3)
C5 C6 1.397(3)
C6 C7 1.462(3)
C7 C8 1.397(3)
C7 C17 1.429(3)
C8 C20 1.445(3)
C8 C9 1.463(3)
C9 C10 1.395(3)
C9 C16 1.410(3)
C10 C11 1.393(3)
C11 C12 1.399(3)
C11 C37 1.530(3)
C12 C13 1.398(3)
C13 C16 1.418(3)
C13 C14 1.460(3)
C14 C15 1.401(3)
C14 C25 1.430(3)
C15 C28 1.453(3)
C17 C18 1.355(3)
C18 C19 1.418(3)
C19 C24 1.413(3)
C19 C20 1.420(3)
C20 C21 1.428(3)
C21 C22 1.372(3)
C21 C42 1.515(3)
C22 C23 1.409(3)
C23 C24 1.372(3)
C23 C41 1.501(3)
C25 C26 1.357(3)
C26 C27 1.423(3)
C27 C32 1.413(3)
C27 C28 1.421(3)
C28 C29 1.432(3)
C29 C30 1.382(3)
C29 C43 1.516(3)
C30 C31 1.402(4)
C31 C32 1.366(3)
C31 C44 1.512(3)
C33 C34 1.525(3)
C33 C35 1.527(4)
C33 C36 1.530(3)
C37 C40 1.528(3)
C37 C38 1.531(3)
C37 C39 1.541(3)
C1A C2A 1.409(3)
C1A C6A 1.424(2)
C1A C16A 1.429(3)
C2A C3A 1.398(3)
C2A C15A 1.464(2)
C3A C4A 1.387(2)
C4A C5A 1.397(3)
C4A C33A 1.531(3)
C5A C6A 1.397(3)
C6A C7A 1.459(3)
C7A C8A 1.398(3)
C7A C17A 1.426(3)
C8A C20A 1.455(3)
C8A C9A 1.461(3)
C9A C10A 1.400(3)
C9A C16A 1.415(3)
C10A C11A 1.392(3)
C11A C12A 1.393(3)
C11A C37A 1.533(3)
C12A C13A 1.396(3)
C13A C16A 1.427(3)
C13A C14A 1.458(3)
C14A C15A 1.398(3)
C14A C25A 1.435(3)
C15A C28A 1.447(3)
C17A C18A 1.351(3)
C18A C19A 1.418(3)
C19A C24A 1.410(3)
C19A C20A 1.429(3)
C20A C21A 1.430(3)
C21A C22A 1.378(3)
C21A C42A 1.510(3)
C22A C23A 1.403(3)
C23A C24A 1.372(3)
C23A C41A 1.511(3)
C25A C26A 1.352(3)
C26A C27A 1.422(3)
C27A C32A 1.409(3)
C27A C28A 1.420(3)
C28A C29A 1.431(3)
C29A C30A 1.383(3)
C29A C43A 1.513(3)
C30A C31A 1.409(3)
C31A C32A 1.376(3)
C31A C44A 1.503(3)
C33A C36A 1.530(3)
C33A C35A 1.533(3)
C33A C34A 1.534(3)
C37A C39A 1.528(3)
C37A C40A 1.532(3)
C37A C38A 1.536(3)

loop_
_geom_torsion_atom_site_label_1
_geom_torsion_atom_site_label_2
_geom_torsion_atom_site_label_3
_geom_torsion_atom_site_label_4
_geom_torsion
C6 C1 C2 C3 -7.1(3)
C16 C1 C2 C3 166.22(18)
C6 C1 C2 C15 -177.81(18)
C16 C1 C2 C15 -4.5(3)
C1 C2 C3 C4 5.9(3)
C15 C2 C3 C4 176.46(19)
C2 C3 C4 C5 -0.7(3)
C2 C3 C4 C33 176.93(19)
C3 C4 C5 C6 -3.4(3)
C33 C4 C5 C6 178.91(19)
C4 C5 C6 C1 2.1(3)
C4 C5 C6 C7 -177.89(19)
C2 C1 C6 C5 3.2(3)
C16 C1 C6 C5 -170.10(18)
C2 C1 C6 C7 -176.77(17)
C16 C1 C6 C7 9.9(3)
C5 C6 C7 C8 -176.24(19)
C1 C6 C7 C8 3.8(3)
C5 C6 C7 C17 6.3(3)
C1 C6 C7 C17 -173.67(18)
C17 C7 C8 C20 -11.9(3)
C6 C7 C8 C20 170.62(17)
C17 C7 C8 C9 159.68(18)
C6 C7 C8 C9 -17.8(3)
C7 C8 C9 C10 -152.17(18)
C20 C8 C9 C10 19.2(3)
C7 C8 C9 C16 18.8(3)
C20 C8 C9 C16 -169.84(17)
C16 C9 C10 C11 5.9(3)
C8 C9 C10 C11 176.91(18)
C9 C10 C11 C12 -0.8(3)
C9 C10 C11 C37 178.12(17)
C10 C11 C12 C13 -4.0(3)
C37 C11 C12 C13 177.04(18)
C11 C12 C13 C16 3.6(3)
C11 C12 C13 C14 -176.64(18)
C12 C13 C14 C15 -174.13(18)
C16 C13 C14 C15 5.7(3)
C12 C13 C14 C25 9.5(3)
C16 C13 C14 C25 -170.70(18)
C25 C14 C15 C28 -16.6(3)
C13 C14 C15 C28 166.97(17)
C25 C14 C15 C2 156.34(18)
C13 C14 C15 C2 -20.1(3)
C3 C2 C15 C14 -150.81(19)
C1 C2 C15 C14 19.7(3)
C3 C2 C15 C28 21.8(3)
C1 C2 C15 C28 -167.73(18)
C10 C9 C16 C13 -6.2(3)
C8 C9 C16 C13 -177.40(17)
C10 C9 C16 C1 165.85(17)
C8 C9 C16 C1 -5.3(3)
C12 C13 C16 C9 1.7(3)
C14 C13 C16 C9 -178.11(17)
C12 C13 C16 C1 -170.44(17)
C14 C13 C16 C1 9.8(3)
C2 C1 C16 C9 177.70(17)
C6 C1 C16 C9 -9.0(3)
C2 C1 C16 C13 -10.2(3)
C6 C1 C16 C13 163.11(18)
C8 C7 C17 C18 -4.2(3)
C6 C7 C17 C18 173.23(19)
C7 C17 C18 C19 10.9(3)
C17 C18 C19 C24 174.9(2)
C17 C18 C19 C20 -1.1(3)
C24 C19 C20 C21 -13.7(3)
C18 C19 C20 C21 162.28(18)
C24 C19 C20 C8 169.30(18)
C18 C19 C20 C8 -14.7(3)
C7 C8 C20 C19 21.2(3)
C9 C8 C20 C19 -150.03(18)
C7 C8 C20 C21 -155.5(2)
C9 C8 C20 C21 33.2(3)
C19 C20 C21 C22 13.2(3)
C8 C20 C21 C22 -170.03(19)
C19 C20 C21 C42 -158.24(19)
C8 C20 C21 C42 18.5(3)
C20 C21 C22 C23 -3.3(3)
C42 C21 C22 C23 168.6(2)
C21 C22 C23 C24 -6.6(3)
C21 C22 C23 C41 178.6(2)
C22 C23 C24 C19 6.1(3)
C41 C23 C24 C19 -179.3(2)
C18 C19 C24 C23 -171.8(2)
C20 C19 C24 C23 4.1(3)
C15 C14 C25 C26 0.4(3)
C13 C14 C25 C26 176.78(19)
C14 C25 C26 C27 10.3(3)
C25 C26 C27 C32 170.6(2)
C25 C26 C27 C28 -4.2(3)
C32 C27 C28 C29 -11.2(3)
C26 C27 C28 C29 163.59(19)
C32 C27 C28 C15 173.42(19)
C26 C27 C28 C15 -11.8(3)
C14 C15 C28 C27 22.2(3)
C2 C15 C28 C27 -150.41(19)
C14 C15 C28 C29 -152.9(2)
C2 C15 C28 C29 34.5(3)
C27 C28 C29 C30 9.1(3)
C15 C28 C29 C30 -175.8(2)
C27 C28 C29 C43 -162.1(2)
C15 C28 C29 C43 12.9(3)
C28 C29 C30 C31 -0.9(3)
C43 C29 C30 C31 170.9(2)
C29 C30 C31 C32 -5.6(4)
C29 C30 C31 C44 178.3(2)
C30 C31 C32 C27 3.5(3)
C44 C31 C32 C27 179.5(2)
C28 C27 C32 C31 4.9(3)
C26 C27 C32 C31 -169.8(2)
C5 C4 C33 C34 -172.7(2)
C3 C4 C33 C34 9.6(3)
C5 C4 C33 C35 66.8(3)
C3 C4 C33 C35 -110.8(2)
C5 C4 C33 C36 -52.5(3)
C3 C4 C33 C36 129.9(2)
C10 C11 C37 C40 15.1(3)
C12 C11 C37 C40 -165.98(18)
C10 C11 C37 C38 134.96(19)
C12 C11 C37 C38 -46.1(2)
C10 C11 C37 C39 -105.7(2)
C12 C11 C37 C39 73.2(2)
C6A C1A C2A C3A 6.4(3)
C16A C1A C2A C3A -166.51(18)
C6A C1A C2A C15A 177.08(18)
C16A C1A C2A C15A 4.2(3)
C1A C2A C3A C4A -6.3(3)
C15A C2A C3A C4A -176.80(18)
C2A C3A C4A C5A 1.2(3)
C2A C3A C4A C33A -177.65(18)
C3A C4A C5A C6A 3.9(3)
C33A C4A C5A C6A -177.23(18)
C4A C5A C6A C1A -3.7(3)
C4A C5A C6A C7A 176.71(19)
C2A C1A C6A C5A -1.6(3)
C16A C1A C6A C5A 171.36(18)
C2A C1A C6A C7A 178.01(18)
C16A C1A C6A C7A -9.0(3)
C5A C6A C7A C8A 173.23(19)
C1A C6A C7A C8A -6.4(3)
C5A C6A C7A C17A -10.8(3)
C1A C6A C7A C17A 169.62(19)
C17A C7A C8A C20A 16.6(3)
C6A C7A C8A C20A -167.23(19)
C17A C7A C8A C9A -155.87(19)
C6A C7A C8A C9A 20.2(3)
C7A C8A C9A C10A 151.0(2)
C20A C8A C9A C10A -21.2(3)
C7A C8A C9A C16A -19.3(3)
C20A C8A C9A C16A 168.44(19)
C16A C9A C10A C11A -5.9(3)
C8A C9A C10A C11A -176.4(2)
C9A C10A C11A C12A 1.1(3)
C9A C10A C11A C37A -176.5(2)
C10A C11A C12A C13A 3.3(3)
C37A C11A C12A C13A -179.11(19)
C11A C12A C13A C16A -2.5(3)
C11A C12A C13A C14A 178.0(2)
C12A C13A C14A C15A 175.26(19)
C16A C13A C14A C15A -4.1(3)
C12A C13A C14A C25A -7.7(3)
C16A C13A C14A C25A 172.89(19)
C25A C14A C15A C28A 12.3(3)
C13A C14A C15A C28A -170.62(18)
C25A C14A C15A C2A -159.17(19)
C13A C14A C15A C2A 17.9(3)
C3A C2A C15A C14A 152.33(19)
C1A C2A C15A C14A -18.1(3)
C3A C2A C15A C28A -18.9(3)
C1A C2A C15A C28A 170.65(18)
C10A C9A C16A C13A 6.5(3)
C8A C9A C16A C13A 177.13(18)
C10A C9A C16A C1A -166.42(19)
C8A C9A C16A C1A 4.2(3)
C12A C13A C16A C9A -2.4(3)
C14A C13A C16A C9A 176.99(18)
C12A C13A C16A C1A 170.55(19)
C14A C13A C16A C1A -10.0(3)
C2A C1A C16A C9A -177.15(19)
C6A C1A C16A C9A 9.9(3)
C2A C1A C16A C13A 9.9(3)
C6A C1A C16A C13A -163.06(19)
C8A C7A C17A C18A -0.6(3)
C6A C7A C17A C18A -176.7(2)
C7A C17A C18A C19A -10.1(3)
C17A C18A C19A C24A -171.0(2)
C17A C18A C19A C20A 4.4(3)
C24A C19A C20A C21A 11.6(3)
C18A C19A C20A C21A -163.9(2)
C24A C19A C20A C8A -173.3(2)
C18A C19A C20A C8A 11.2(3)
C7A C8A C20A C19A -21.8(3)
C9A C8A C20A C19A 150.4(2)
C7A C8A C20A C21A 152.9(2)
C9A C8A C20A C21A -35.0(3)
C19A C20A C21A C22A -9.6(3)
C8A C20A C21A C22A 175.7(2)
C19A C20A C21A C42A 161.8(2)
C8A C20A C21A C42A -12.9(3)
C20A C21A C22A C23A 1.2(4)
C42A C21A C22A C23A -170.7(2)
C21A C22A C23A C24A 5.6(4)
C21A C22A C23A C41A -178.7(3)
C22A C23A C24A C19A -3.5(4)
C41A C23A C24A C19A -179.2(2)
C18A C19A C24A C23A 170.3(2)
C20A C19A C24A C23A -5.0(4)
C15A C14A C25A C26A 3.6(3)
C13A C14A C25A C26A -173.4(2)
C14A C25A C26A C27A -10.4(3)
C25A C26A C27A C32A -174.8(2)
C25A C26A C27A C28A 0.9(3)
C32A C27A C28A C29A 13.9(3)
C26A C27A C28A C29A -161.84(18)
C32A C27A C28A C15A -169.60(19)
C26A C27A C28A C15A 14.7(3)
C14A C15A C28A C27A -21.4(3)
C2A C15A C28A C27A 149.74(19)
C14A C15A C28A C29A 154.9(2)
C2A C15A C28A C29A -34.0(3)
C27A C28A C29A C30A -12.9(3)
C15A C28A C29A C30A 170.86(19)
C27A C28A C29A C43A 157.88(19)
C15A C28A C29A C43A -18.4(3)
C28A C29A C30A C31A 2.8(3)
C43A C29A C30A C31A -168.34(19)
C29A C30A C31A C32A 6.6(3)
C29A C30A C31A C44A -179.0(2)
C30A C31A C32A C27A -5.7(3)
C44A C31A C32A C27A -179.9(2)
C28A C27A C32A C31A -4.6(3)
C26A C27A C32A C31A 171.0(2)
C3A C4A C33A C36A -131.5(2)
C5A C4A C33A C36A 49.7(2)
C3A C4A C33A C35A 108.7(2)
C5A C4A C33A C35A -70.0(2)
C3A C4A C33A C34A -11.9(3)
C5A C4A C33A C34A 169.30(18)
C10A C11A C37A C39A 110.6(2)
C12A C11A C37A C39A -67.0(3)
C10A C11A C37A C40A -9.5(3)
C12A C11A C37A C40A 173.0(2)
C10A C11A C37A C38A -129.7(2)
C12A C11A C37A C38A 52.7(3)
